data_1548677
loop_
_publ_author_name
'Shafer, Sarah K.'
'Lynch, Will E.'
'Padgett, Clifford W.'

_publ_section_title
;
 2-Chloro-4-nitropyridine <i>N</i>-oxide
;
_journal_coeditor_code TK4042
_journal_issue 1
_journal_name_full IUCrData
_journal_page_first x180016
_journal_paper_doi 10.1107/S2414314618000160
_journal_volume 3
_journal_year 2018
_chemical_formula_iupac 'C5 H3 Cl N2 O3'
_chemical_formula_moiety 'C5 H3 Cl N2 O3'
_chemical_formula_sum 'C5 H3 Cl N2 O3'
_chemical_formula_weight 174.54
_chemical_name_systematic '2-Chloro-4-nitropyridine <i>N</i>-oxide'
_space_group_crystal_system orthorhombic
_space_group_IT_number 61
_space_group_name_Hall '-P 2ac 2ab'
_space_group_name_H-M_alt 'P b c a'
_symmetry_space_group_name_Hall '-P 2ac 2ab'
_symmetry_space_group_name_H-M 'P b c a'
_atom_sites_solution_hydrogens geom
_atom_sites_solution_primary dual
_audit_creation_method
;
Olex2 1.2
(compiled 2017.08.10 svn.r3458 for OlexSys, GUI svn.r5381)
;
_cell_angle_alpha 90
_cell_angle_beta 90
_cell_angle_gamma 90
_cell_formula_units_Z 8
_cell_length_a 5.9238(14)
_cell_length_b 9.735(2)
_cell_length_c 22.444(8)
_cell_measurement_reflns_used 2672
_cell_measurement_temperature 176(2)
_cell_measurement_theta_max 27.5
_cell_measurement_theta_min 2.1
_cell_volume 1294.3(6)
_computing_cell_refinement
;
CrystalClear (Rigaku, 2009)
;
_computing_data_collection
;
CrystalClear (Rigaku, 2009)
;
_computing_data_reduction
;
CrystalClear (Rigaku, 2009)
;
_computing_molecular_graphics
;
<i>OLEX2</i> (Dolomanov <i>et al.</i>,  2009)
;
_computing_publication_material
;
<i>OLEX2</i> (Dolomanov <i>et al.</i>,  2009)
;
_computing_structure_refinement
;
SHELXL (Sheldrick, 2015<i>a</i>)
;
_computing_structure_solution
;
SHELXT (Sheldrick, 2015<i>b</i>)
;
_diffrn_ambient_temperature 176
_diffrn_measured_fraction_theta_full 0.999
_diffrn_measured_fraction_theta_max 0.999
_diffrn_measurement_device_type 'Rigaku XtalLab mini CCD'
_diffrn_measurement_method '\w scans'
_diffrn_radiation_type MoK\a
_diffrn_radiation_wavelength 0.71073
_diffrn_reflns_av_R_equivalents 0.1107
_diffrn_reflns_limit_h_max 7
_diffrn_reflns_limit_h_min -7
_diffrn_reflns_limit_k_max 12
_diffrn_reflns_limit_k_min -12
_diffrn_reflns_limit_l_max 28
_diffrn_reflns_limit_l_min -28
_diffrn_reflns_number 11029
_diffrn_reflns_theta_full 25.242
_diffrn_reflns_theta_max 27.459
_diffrn_reflns_theta_min 1.815
_diffrn_standards_number 0
_exptl_absorpt_coefficient_mu 0.540
_exptl_absorpt_correction_T_max 1.000
_exptl_absorpt_correction_T_min 0.741
_exptl_absorpt_correction_type multi-scan
_exptl_absorpt_process_details
;
(<i>REQAB</i>;Rigaku, 1998)
;
_exptl_crystal_colour Colorless
_exptl_crystal_density_diffrn 1.791
_exptl_crystal_density_method "'not measured"
_exptl_crystal_description Prism
_exptl_crystal_F_000 704
_exptl_crystal_size_max 0.34
_exptl_crystal_size_mid 0.18
_exptl_crystal_size_min 0.08
_refine_diff_density_max 0.330
_refine_diff_density_min -0.331
_refine_ls_extinction_method none
_refine_ls_goodness_of_fit_ref 1.064
_refine_ls_hydrogen_treatment constr
_refine_ls_matrix_type full
_refine_ls_number_parameters 100
_refine_ls_number_reflns 1484
_refine_ls_number_restraints 0
_refine_ls_restrained_S_all 1.064
_refine_ls_R_factor_all 0.0718
_refine_ls_R_factor_gt 0.0496
_refine_ls_shift/su_max 0.000
_refine_ls_shift/su_mean 0.000
_refine_ls_structure_factor_coef Fsqd
_refine_ls_weighting_details 'w=1/[\s^2^(Fo^2^)+(0.0560P)^2^+0.2450P] where P=(Fo^2^+2Fc^2^)/3'
_refine_ls_weighting_scheme calc
_refine_ls_wR_factor_gt 0.1204
_refine_ls_wR_factor_ref 0.1316
_reflns_number_gt 1088
_reflns_number_total 1485
_reflns_threshold_expression 'I > 2\s(I)'
_cod_data_source_file tk4042sup1.cif
_cod_data_source_block I
_cod_original_cell_volume 1294.3(5)
_cod_database_code 1548677
_shelx_space_group_comment
;
The symmetry employed for this shelxl refinement is uniquely defined
by the following loop, which should always be used as a source of
symmetry information in preference to the above space-group names.
They are only intended as comments.
;
_shelx_estimated_absorpt_t_min 0.838
_shelx_estimated_absorpt_t_max 0.958

loop_
_space_group_symop_operation_xyz
'x, y, z'
'-x+1/2, -y, z+1/2'
'-x, y+1/2, -z+1/2'
'x+1/2, -y+1/2, -z'
'-x, -y, -z'
'x-1/2, y, -z-1/2'
'x, -y-1/2, z-1/2'
'-x-1/2, y-1/2, z'

loop_
_atom_site_type_symbol
_atom_site_label
_atom_site_fract_x
_atom_site_fract_y
_atom_site_fract_z
_atom_site_U_iso_or_equiv
_atom_site_adp_type
_atom_site_calc_flag
_atom_site_occupancy
Cl Cl1 0.84970(12) 0.41241(8) 0.70078(3) 0.0328(3) Uani d 1
O O1 1.0061(3) 0.4471(2) 0.58347(8) 0.0308(5) Uani d 1
O O2 0.1310(3) 0.7204(2) 0.67343(9) 0.0394(6) Uani d 1
O O3 0.1031(3) 0.7656(2) 0.57923(8) 0.0327(5) Uani d 1
N N1 0.8139(3) 0.5062(2) 0.59237(9) 0.0230(5) Uani d 1
N N2 0.2001(4) 0.7138(2) 0.62205(9) 0.0272(5) Uani d 1
C C1 0.7126(4) 0.5030(3) 0.64730(10) 0.0241(6) Uani d 1
C C2 0.5117(4) 0.5703(3) 0.65747(11) 0.0249(6) Uani d 1
H H2 0.445346 0.569168 0.695020 0.030 Uiso calc 1
C C3 0.4116(4) 0.6391(3) 0.61119(11) 0.0244(6) Uani d 1
C C4 0.5083(4) 0.6418(3) 0.55541(11) 0.0252(6) Uani d 1
H H4 0.438517 0.688058 0.524175 0.030 Uiso calc 1
C C5 0.7094(4) 0.5752(3) 0.54681(11) 0.0257(6) Uani d 1
H H5 0.776304 0.576716 0.509329 0.031 Uiso calc 1

loop_
_atom_site_aniso_label
_atom_site_aniso_U_11
_atom_site_aniso_U_22
_atom_site_aniso_U_33
_atom_site_aniso_U_12
_atom_site_aniso_U_13
_atom_site_aniso_U_23
Cl1 0.0334(4) 0.0350(4) 0.0301(4) 0.0086(3) -0.0052(3) 0.0017(3)
O1 0.0223(10) 0.0284(11) 0.0418(12) 0.0070(9) 0.0068(8) -0.0018(8)
O2 0.0331(12) 0.0453(14) 0.0397(12) 0.0094(10) 0.0090(9) -0.0013(10)
O3 0.0255(10) 0.0300(11) 0.0425(12) 0.0013(9) -0.0069(8) 0.0048(9)
N1 0.0210(12) 0.0174(11) 0.0307(11) -0.0014(10) 0.0032(8) -0.0024(9)
N2 0.0209(12) 0.0248(12) 0.0360(13) -0.0017(10) 0.0012(9) -0.0006(10)
C1 0.0261(14) 0.0212(13) 0.0249(12) -0.0009(12) -0.0037(10) -0.0013(10)
C2 0.0235(14) 0.0258(14) 0.0255(13) -0.0027(12) 0.0021(10) -0.0012(10)
C3 0.0198(13) 0.0225(13) 0.0308(14) -0.0016(11) -0.0006(11) -0.0030(10)
C4 0.0253(14) 0.0247(14) 0.0257(14) -0.0017(11) -0.0033(10) 0.0017(10)
C5 0.0279(14) 0.0269(14) 0.0224(13) -0.0050(12) 0.0026(10) 0.0003(11)

loop_
_atom_type_symbol
_atom_type_description
_atom_type_scat_dispersion_real
_atom_type_scat_dispersion_imag
_atom_type_scat_source
C C 0.0033 0.0016 'International Tables Vol C Tables 4.2.6.8 and 6.1.1.4'
H H 0.0000 0.0000 'International Tables Vol C Tables 4.2.6.8 and 6.1.1.4'
N N 0.0061 0.0033 'International Tables Vol C Tables 4.2.6.8 and 6.1.1.4'
O O 0.0106 0.0060 'International Tables Vol C Tables 4.2.6.8 and 6.1.1.4'
Cl Cl 0.1484 0.1585 'International Tables Vol C Tables 4.2.6.8 and 6.1.1.4'

loop_
_geom_angle_atom_site_label_1
_geom_angle_atom_site_label_2
_geom_angle_atom_site_label_3
_geom_angle
O1 N1 C1 121.0(2)
O1 N1 C5 120.1(2)
C5 N1 C1 118.9(2)
O2 N2 O3 124.0(3)
O2 N2 C3 117.9(2)
O3 N2 C3 118.2(2)
N1 C1 Cl1 116.0(2)
N1 C1 C2 121.1(2)
C2 C1 Cl1 122.9(2)
C1 C2 H2 120.6
C3 C2 C1 118.7(2)
C3 C2 H2 120.6
C2 C3 N2 119.0(2)
C2 C3 C4 121.2(3)
C4 C3 N2 119.7(2)
C3 C4 H4 120.6
C5 C4 C3 118.7(2)
C5 C4 H4 120.6
N1 C5 H5 119.4
C4 C5 N1 121.3(2)
C4 C5 H5 119.4

loop_
_geom_bond_atom_site_label_1
_geom_bond_atom_site_label_2
_geom_bond_distance
Cl1 C1 1.697(3)
O1 N1 1.291(3)
O2 N2 1.225(3)
O3 N2 1.228(3)
N1 C1 1.372(4)
N1 C5 1.371(3)
N2 C3 1.469(4)
C1 C2 1.378(4)
C2 H2 0.9300
C2 C3 1.371(4)
C3 C4 1.377(4)
C4 H4 0.9300
C4 C5 1.370(4)
C5 H5 0.9300

_cod_database_fobs_code 1548677
